data_7213968
loop_
_publ_author_name
'Li, Duan-Xiu'
'Ni, Chun-Yan'
'Chen, Min-Min'
'Dai, Ming'
'Zhang, Wen-Hua'
'Yan, Wen-Yan'
'Qi, Hai-Xiao'
'Ren, Zhi-Gang'
'Lang, Jian-Ping'

_publ_section_title
;
 Construction of Cd(ii) coordination polymers used as catalysts for the
 photodegradation of organic dyes in polluted water
;
_journal_issue 11
_journal_name_full CrystEngComm
_journal_page_first 2158
_journal_paper_doi 10.1039/c3ce42360c
_journal_volume 16
_journal_year 2014
_chemical_formula_moiety 'C48 H52 Cd3 N8 O14 S2, O4 S, 2(H O0.50), H O0.50'
_chemical_formula_sum 'C48 H56 Cd3 N8 O20 S3'
_chemical_formula_weight 1498.39
_space_group_IT_number 14
_symmetry_cell_setting monoclinic
_symmetry_space_group_name_Hall '-P 2yn'
_symmetry_space_group_name_H-M 'P 1 21/n 1'
_atom_sites_solution_hydrogens geom
_atom_sites_solution_primary direct
_atom_sites_solution_secondary difmap
_audit_creation_method SHELXL-97
_audit_update_record
;
2013-10-10 # Formatted by publCIF
;
_cell_angle_alpha 90.00
_cell_angle_beta 101.07(3)
_cell_angle_gamma 90.00
_cell_formula_units_Z 4
_cell_length_a 14.070(3)
_cell_length_b 22.001(4)
_cell_length_c 20.966(4)
_cell_measurement_reflns_used 25406
_cell_measurement_temperature 298(2)
_cell_measurement_theta_max 34.7606
_cell_measurement_theta_min 2.4541
_cell_volume 6369(2)
_computing_structure_refinement 'SHELXL-97 (Sheldrick, 2008)'
_computing_structure_solution 'SHELXS-97 (Sheldrick, 2008)'
_diffrn_ambient_temperature 298(2)
_diffrn_detector_area_resol_mean 28.5714
_diffrn_measured_fraction_theta_full 0.994
_diffrn_measured_fraction_theta_max 0.994
_diffrn_measurement_device_type Rigaku
_diffrn_measurement_method dtprofit.ref
_diffrn_radiation_monochromator graphite
_diffrn_radiation_source 'fine-focus sealed tube'
_diffrn_radiation_type MoK\a
_diffrn_radiation_wavelength 0.71073
_diffrn_reflns_av_R_equivalents 0.0000
_diffrn_reflns_av_sigmaI/netI 0.0394
_diffrn_reflns_limit_h_max 16
_diffrn_reflns_limit_h_min -16
_diffrn_reflns_limit_k_max 26
_diffrn_reflns_limit_k_min 0
_diffrn_reflns_limit_l_max 24
_diffrn_reflns_limit_l_min 0
_diffrn_reflns_number 11150
_diffrn_reflns_theta_full 25.00
_diffrn_reflns_theta_max 25.00
_diffrn_reflns_theta_min 2.45
_exptl_absorpt_coefficient_mu 1.164
_exptl_absorpt_correction_T_max 0.7216
_exptl_absorpt_correction_T_min 0.4964
_exptl_absorpt_correction_type multi-scan
_exptl_absorpt_process_details 'SADABS, (Sheldrick 2008)'
_exptl_crystal_colour colourless
_exptl_crystal_density_diffrn 1.563
_exptl_crystal_density_method 'not measured'
_exptl_crystal_description rod
_exptl_crystal_F_000 3008
_exptl_crystal_size_max 0.70
_exptl_crystal_size_mid 0.30
_exptl_crystal_size_min 0.30
_platon_squeeze_details
;
;
_refine_diff_density_max 1.038
_refine_diff_density_min -0.534
_refine_diff_density_rms 0.099
_refine_ls_extinction_method none
_refine_ls_goodness_of_fit_ref 1.108
_refine_ls_hydrogen_treatment constr
_refine_ls_matrix_type full
_refine_ls_number_parameters 748
_refine_ls_number_reflns 11150
_refine_ls_number_restraints 0
_refine_ls_restrained_S_all 1.108
_refine_ls_R_factor_all 0.0558
_refine_ls_R_factor_gt 0.0486
_refine_ls_shift/su_max 0.002
_refine_ls_shift/su_mean 0.000
_refine_ls_structure_factor_coef Fsqd
_refine_ls_weighting_details 'calc w=1/[\s^2^(Fo^2^)+(0.0454P)^2^+19.0285P] where P=(Fo^2^+2Fc^2^)/3'
_refine_ls_weighting_scheme calc
_refine_ls_wR_factor_gt 0.1161
_refine_ls_wR_factor_ref 0.1202
_reflns_number_gt 10051
_reflns_number_total 11150
_reflns_threshold_expression >2sigma(I)
_cod_data_source_file c3ce42360c.txt
_cod_data_source_block 1
_cod_original_cell_volume 6370(2)
_cod_original_sg_symbol_H-M P2(1)/n
_cod_database_code 7213968

loop_
_symmetry_equiv_pos_as_xyz
'x, y, z'
'-x+1/2, y+1/2, -z+1/2'
'-x, -y, -z'
'x-1/2, -y-1/2, z-1/2'

loop_
_atom_site_label
_atom_site_type_symbol
_atom_site_fract_x
_atom_site_fract_y
_atom_site_fract_z
_atom_site_U_iso_or_equiv
_atom_site_adp_type
_atom_site_occupancy
_atom_site_symmetry_multiplicity
_atom_site_calc_flag
_atom_site_refinement_flags
Cd1 Cd 0.51501(2) 0.744167(17) 0.262178(16) 0.02480(10) Uani 1 1 d .
Cd2 Cd 0.64014(3) 0.988824(17) 0.19028(2) 0.03163(11) Uani 1 1 d .
Cd3 Cd 0.32061(3) 0.502884(17) 0.302553(19) 0.03089(11) Uani 1 1 d .
S1 S 0.51480(9) 0.91389(6) 0.28282(7) 0.0322(3) Uani 1 1 d .
S2 S 0.51008(9) 0.57758(6) 0.24546(6) 0.0290(3) Uani 1 1 d .
S3 S 0.20568(10) 0.41736(6) 0.48838(7) 0.0351(3) Uani 1 1 d .
O1 O 0.4984(3) 0.84829(17) 0.2780(2) 0.0455(10) Uani 1 1 d .
O2 O 0.4386(4) 0.9422(2) 0.3086(3) 0.0771(16) Uani 1 1 d .
O3 O 0.6074(4) 0.9289(2) 0.3209(4) 0.106(3) Uani 1 1 d .
O4 O 0.5092(4) 0.9392(2) 0.2163(2) 0.0631(13) Uani 1 1 d .
O5 O 0.5404(3) 0.64097(18) 0.2527(2) 0.0469(10) Uani 1 1 d .
O6 O 0.4180(3) 0.5709(2) 0.2648(3) 0.0741(16) Uani 1 1 d .
O7 O 0.5791(4) 0.5377(3) 0.2846(3) 0.102(2) Uani 1 1 d .
O8 O 0.4995(6) 0.5594(3) 0.1790(3) 0.125(3) Uani 1 1 d .
O9 O 0.2199(3) 0.37892(19) 0.5467(2) 0.0537(11) Uani 1 1 d .
O10 O 0.1938(3) 0.3786(2) 0.4301(2) 0.0548(12) Uani 1 1 d .
O11 O 0.1201(3) 0.4552(2) 0.4867(2) 0.0611(13) Uani 1 1 d .
O12 O 0.2903(3) 0.4561(2) 0.4897(2) 0.0517(11) Uani 1 1 d .
O13 O 0.7809(4) 0.9726(2) 0.2753(2) 0.0695(14) Uani 1 1 d .
H13A H 0.8263 0.9959 0.2935 0.083 Uiso 1 1 d R
H13B H 0.7635 0.9512 0.3048 0.083 Uiso 1 1 d R
O14 O 0.7387(3) 1.05839(19) 0.1559(2) 0.0485(10) Uani 1 1 d .
H14A H 0.7510 1.0943 0.1449 0.058 Uiso 1 1 d R
H14B H 0.7886 1.0368 0.1552 0.058 Uiso 1 1 d R
O15 O 0.5386(3) 1.0120(2) 0.0933(2) 0.0522(11) Uani 1 1 d .
H15A H 0.4893 1.0340 0.0795 0.063 Uiso 1 1 d R
H15B H 0.5700 1.0082 0.0627 0.063 Uiso 1 1 d R
O16 O 0.4002(3) 0.45190(19) 0.39326(19) 0.0457(10) Uani 1 1 d .
H16A H 0.3943 0.4475 0.4326 0.055 Uiso 1 1 d R
H16B H 0.4551 0.4377 0.3897 0.055 Uiso 1 1 d R
O17 O 0.1972(3) 0.4445(2) 0.3246(2) 0.0524(11) Uani 1 1 d .
H17A H 0.1854 0.4191 0.3527 0.063 Uiso 1 1 d R
H17B H 0.1572 0.4378 0.2894 0.063 Uiso 1 1 d R
O18 O 0.2011(3) 0.5340(2) 0.2140(2) 0.0523(11) Uani 1 1 d .
H18A H 0.1405 0.5284 0.2027 0.063 Uiso 1 1 d R
H18B H 0.2221 0.5459 0.1807 0.063 Uiso 1 1 d R
O19 O 0.2349(5) 0.2571(3) 0.4870(3) 0.0907(19) Uani 1 1 d .
H19A H 0.2293 0.2774 0.5206 0.109 Uiso 1 1 d R
H19B H 0.1782 0.2493 0.4662 0.109 Uiso 1 1 d R
O20 O 0.4450(4) 0.4802(3) 0.5819(3) 0.0325(18) Uani 0.50 1 d P
H20A H 0.3910 0.4865 0.5567 0.039 Uiso 0.50 1 d PR
H20B H 0.4334 0.4675 0.6180 0.039 Uiso 0.50 1 d PR
O21 O 0.2990(7) 0.5397(4) 0.1107(4) 0.051(2) Uani 0.50 1 d P
H21A H 0.3568 0.5484 0.1285 0.062 Uiso 0.50 1 d PR
H21B H 0.2947 0.5421 0.0698 0.062 Uiso 0.50 1 d PR
N1 N 0.3491(3) 0.7434(2) 0.2114(2) 0.0298(10) Uani 1 1 d .
N2 N -0.0089(3) 0.7701(2) -0.1316(2) 0.0310(10) Uani 1 1 d .
N3 N -0.2838(3) 0.90870(19) 0.1489(2) 0.0336(10) Uani 1 1 d .
N4 N -0.0990(3) 0.56963(19) 0.2496(2) 0.0322(10) Uani 1 1 d .
N5 N 0.6803(3) 0.75166(19) 0.3120(2) 0.0282(9) Uani 1 1 d .
N6 N 1.0408(3) 0.7430(2) 0.6563(2) 0.0289(9) Uani 1 1 d .
N7 N 1.2728(3) 0.58423(19) 0.3587(2) 0.0336(10) Uani 1 1 d .
N8 N 1.1330(3) 0.92773(19) 0.2628(2) 0.0329(10) Uani 1 1 d .
C1 C 0.2913(4) 0.7919(2) 0.2070(3) 0.0329(12) Uani 1 1 d .
H1 H 0.3168 0.8281 0.2258 0.039 Uiso 1 1 calc R
C2 C 0.1952(4) 0.7909(2) 0.1760(3) 0.0342(12) Uani 1 1 d .
H2 H 0.1576 0.8258 0.1749 0.041 Uiso 1 1 calc R
C3 C 0.1549(3) 0.7384(2) 0.1468(2) 0.0239(10) Uani 1 1 d .
C4 C 0.2154(4) 0.6889(2) 0.1504(3) 0.0345(12) Uani 1 1 d .
H4 H 0.1919 0.6522 0.1315 0.041 Uiso 1 1 calc R
C5 C 0.3103(4) 0.6931(2) 0.1817(3) 0.0380(13) Uani 1 1 d .
H5 H 0.3497 0.6591 0.1823 0.046 Uiso 1 1 calc R
C6 C 0.0506(3) 0.7324(2) 0.1153(2) 0.0220(10) Uani 1 1 d .
H6 H 0.0420 0.6946 0.0902 0.026 Uiso 1 1 calc R
C7 C 0.0263(4) 0.8184(3) -0.0982(3) 0.0417(14) Uani 1 1 d .
H7 H 0.0523 0.8494 -0.1196 0.050 Uiso 1 1 calc R
C8 C 0.0264(4) 0.8250(3) -0.0322(3) 0.0370(13) Uani 1 1 d .
H8 H 0.0521 0.8600 -0.0106 0.044 Uiso 1 1 calc R
C9 C -0.0109(3) 0.7806(2) 0.0010(2) 0.0259(10) Uani 1 1 d .
C10 C -0.0488(4) 0.7302(3) -0.0344(3) 0.0373(13) Uani 1 1 d .
H10 H -0.0762 0.6989 -0.0141 0.045 Uiso 1 1 calc R
C11 C -0.0463(4) 0.7261(3) -0.0995(3) 0.0380(13) Uani 1 1 d .
H11 H -0.0714 0.6915 -0.1222 0.046 Uiso 1 1 calc R
C12 C -0.0062(3) 0.7841(2) 0.0734(2) 0.0245(10) Uani 1 1 d .
H12 H 0.0191 0.8238 0.0897 0.029 Uiso 1 1 calc R
C13 C -0.2402(4) 0.9133(2) 0.0982(3) 0.0403(14) Uani 1 1 d .
H13 H -0.2514 0.9479 0.0724 0.048 Uiso 1 1 calc R
C14 C -0.1790(4) 0.8693(3) 0.0818(3) 0.0377(13) Uani 1 1 d .
H14 H -0.1491 0.8752 0.0464 0.045 Uiso 1 1 calc R
C15 C -0.1620(3) 0.8161(2) 0.1181(2) 0.0242(10) Uani 1 1 d .
C16 C -0.2092(4) 0.8114(2) 0.1704(2) 0.0306(11) Uani 1 1 d .
H16 H -0.2008 0.7768 0.1964 0.037 Uiso 1 1 calc R
C17 C -0.2685(4) 0.8578(2) 0.1839(3) 0.0329(12) Uani 1 1 d .
H17 H -0.2992 0.8533 0.2192 0.039 Uiso 1 1 calc R
C18 C -0.0962(3) 0.7673(2) 0.1029(2) 0.0229(10) Uani 1 1 d .
H18 H -0.1345 0.7366 0.0754 0.027 Uiso 1 1 calc R
C19 C -0.1659(4) 0.5999(2) 0.2076(3) 0.0350(12) Uani 1 1 d .
H19 H -0.2289 0.5849 0.1989 0.042 Uiso 1 1 calc R
C20 C -0.1460(4) 0.6524(2) 0.1765(3) 0.0328(12) Uani 1 1 d .
H20 H -0.1949 0.6715 0.1472 0.039 Uiso 1 1 calc R
C21 C -0.0534(3) 0.6768(2) 0.1888(2) 0.0239(10) Uani 1 1 d .
C22 C 0.0160(4) 0.6443(2) 0.2319(2) 0.0298(11) Uani 1 1 d .
H22 H 0.0795 0.6582 0.2416 0.036 Uiso 1 1 calc R
C23 C -0.0088(4) 0.5918(2) 0.2601(3) 0.0331(12) Uani 1 1 d .
H23 H 0.0395 0.5706 0.2878 0.040 Uiso 1 1 calc R
C24 C -0.0276(3) 0.7352(2) 0.1594(2) 0.0234(10) Uani 1 1 d .
H24 H -0.0067 0.7647 0.1943 0.028 Uiso 1 1 calc R
C25 C 0.7112(4) 0.8022(3) 0.3443(3) 0.0406(14) Uani 1 1 d .
H25 H 0.6665 0.8329 0.3466 0.049 Uiso 1 1 calc R
C26 C 0.8066(4) 0.8116(2) 0.3748(3) 0.0372(13) Uani 1 1 d .
H26 H 0.8253 0.8485 0.3950 0.045 Uiso 1 1 calc R
C27 C 0.8739(3) 0.7657(2) 0.3749(2) 0.0241(10) Uani 1 1 d .
C28 C 0.8413(4) 0.7124(2) 0.3427(3) 0.0318(12) Uani 1 1 d .
H28 H 0.8837 0.6801 0.3415 0.038 Uiso 1 1 calc R
C29 C 0.7451(4) 0.7076(2) 0.3122(3) 0.0329(12) Uani 1 1 d .
H29 H 0.7247 0.6715 0.2907 0.039 Uiso 1 1 calc R
C30 C 0.9779(3) 0.7756(2) 0.4070(2) 0.0229(10) Uani 1 1 d .
H30 H 0.9848 0.8146 0.4298 0.027 Uiso 1 1 calc R
C31 C 1.0107(4) 0.6920(3) 0.6245(3) 0.0337(12) Uani 1 1 d .
H31 H 0.9893 0.6600 0.6471 0.040 Uiso 1 1 calc R
C32 C 1.0102(4) 0.6849(2) 0.5589(2) 0.0308(11) Uani 1 1 d .
H32 H 0.9893 0.6483 0.5386 0.037 Uiso 1 1 calc R
C33 C 1.0398(3) 0.7308(2) 0.5233(2) 0.0241(10) Uani 1 1 d .
C34 C 1.0735(4) 0.7832(2) 0.5573(3) 0.0354(12) Uani 1 1 d .
H34 H 1.0969 0.8153 0.5359 0.043 Uiso 1 1 calc R
C35 C 1.0723(4) 0.7876(3) 0.6226(3) 0.0362(13) Uani 1 1 d .
H35 H 1.0943 0.8233 0.6442 0.043 Uiso 1 1 calc R
C36 C 1.0327(3) 0.7250(2) 0.4514(2) 0.0222(10) Uani 1 1 d .
H36 H 1.0054 0.6852 0.4370 0.027 Uiso 1 1 calc R
C37 C 1.2838(4) 0.6402(2) 0.3370(3) 0.0381(13) Uani 1 1 d .
H37 H 1.3238 0.6457 0.3069 0.046 Uiso 1 1 calc R
C38 C 1.2386(4) 0.6903(2) 0.3570(3) 0.0339(12) Uani 1 1 d .
H38 H 1.2484 0.7284 0.3403 0.041 Uiso 1 1 calc R
C39 C 1.1786(3) 0.6842(2) 0.4019(2) 0.0247(10) Uani 1 1 d .
C40 C 1.1712(4) 0.6267(2) 0.4258(3) 0.0371(13) Uani 1 1 d .
H40 H 1.1342 0.6202 0.4575 0.044 Uiso 1 1 calc R
C41 C 1.2180(5) 0.5782(3) 0.4033(3) 0.0436(15) Uani 1 1 d .
H41 H 1.2107 0.5398 0.4201 0.052 Uiso 1 1 calc R
C42 C 1.1233(3) 0.7376(2) 0.4203(2) 0.0210(10) Uani 1 1 d .
H42 H 1.1670 0.7668 0.4464 0.025 Uiso 1 1 calc R
C43 C 1.1987(4) 0.8990(2) 0.3069(3) 0.0355(12) Uani 1 1 d .
H43 H 1.2623 0.9130 0.3142 0.043 Uiso 1 1 calc R
C44 C 1.1772(3) 0.8496(2) 0.3422(2) 0.0291(11) Uani 1 1 d .
H44 H 1.2254 0.8317 0.3730 0.035 Uiso 1 1 calc R
C45 C 1.0836(3) 0.8267(2) 0.3315(2) 0.0237(10) Uani 1 1 d .
C46 C 1.0152(4) 0.8584(2) 0.2872(3) 0.0326(12) Uani 1 1 d .
H46 H 0.9508 0.8461 0.2797 0.039 Uiso 1 1 calc R
C47 C 1.0416(4) 0.9076(2) 0.2545(3) 0.0333(12) Uani 1 1 d .
H47 H 0.9940 0.9280 0.2254 0.040 Uiso 1 1 calc R
C48 C 1.0550(3) 0.7701(2) 0.3627(2) 0.0225(10) Uani 1 1 d .
H48 H 1.0324 0.7401 0.3286 0.027 Uiso 1 1 calc R

loop_
_atom_site_aniso_label
_atom_site_aniso_U_11
_atom_site_aniso_U_22
_atom_site_aniso_U_33
_atom_site_aniso_U_23
_atom_site_aniso_U_13
_atom_site_aniso_U_12
Cd1 0.02210(18) 0.0345(2) 0.01836(18) 0.00140(15) 0.00522(13) -0.00285(14)
Cd2 0.0336(2) 0.0243(2) 0.0400(2) -0.00551(16) 0.01468(17) 0.00102(15)
Cd3 0.0362(2) 0.0238(2) 0.0344(2) -0.00509(16) 0.01110(16) 0.00312(15)
S1 0.0253(6) 0.0292(7) 0.0418(8) -0.0025(6) 0.0059(5) 0.0011(5)
S2 0.0271(6) 0.0279(7) 0.0336(7) -0.0046(5) 0.0098(5) 0.0010(5)
S3 0.0395(7) 0.0354(7) 0.0318(7) -0.0003(6) 0.0107(6) -0.0033(6)
O1 0.054(3) 0.029(2) 0.050(3) 0.0004(19) 0.003(2) -0.0048(18)
O2 0.075(4) 0.073(4) 0.092(4) -0.012(3) 0.039(3) 0.023(3)
O3 0.062(3) 0.045(3) 0.179(7) -0.009(4) -0.060(4) -0.002(3)
O4 0.081(3) 0.058(3) 0.056(3) 0.002(2) 0.028(3) -0.024(3)
O5 0.058(3) 0.034(2) 0.049(3) -0.0024(19) 0.013(2) -0.0102(19)
O6 0.055(3) 0.044(3) 0.137(5) 0.009(3) 0.054(3) -0.003(2)
O7 0.062(3) 0.056(3) 0.164(6) 0.022(4) -0.036(4) 0.001(3)
O8 0.227(9) 0.094(5) 0.073(4) -0.041(4) 0.074(5) -0.055(5)
O9 0.087(3) 0.039(2) 0.038(2) 0.0086(19) 0.021(2) 0.003(2)
O10 0.078(3) 0.051(3) 0.040(2) -0.011(2) 0.024(2) -0.019(2)
O11 0.052(3) 0.081(4) 0.053(3) 0.007(2) 0.015(2) 0.023(2)
O12 0.046(2) 0.053(3) 0.055(3) 0.003(2) 0.007(2) -0.016(2)
O13 0.080(4) 0.065(3) 0.058(3) -0.001(3) -0.001(3) 0.009(3)
O14 0.045(2) 0.043(2) 0.058(3) 0.010(2) 0.014(2) -0.0094(19)
O15 0.037(2) 0.077(3) 0.042(3) 0.001(2) 0.0046(18) -0.003(2)
O16 0.039(2) 0.056(3) 0.040(2) 0.007(2) 0.0024(17) 0.0034(19)
O17 0.047(2) 0.069(3) 0.038(2) 0.007(2) 0.0011(18) -0.023(2)
O18 0.050(3) 0.055(3) 0.048(3) 0.004(2) 0.002(2) 0.010(2)
O19 0.132(6) 0.064(4) 0.083(4) -0.009(3) 0.037(4) 0.008(3)
O20 0.010(3) 0.062(5) 0.021(3) 0.011(3) -0.008(2) -0.028(3)
O21 0.076(6) 0.057(6) 0.023(4) 0.007(4) 0.012(4) -0.014(5)
N1 0.024(2) 0.038(3) 0.029(2) -0.0002(19) 0.0066(17) 0.0002(18)
N2 0.031(2) 0.040(3) 0.023(2) -0.0017(19) 0.0067(17) -0.0003(19)
N3 0.035(2) 0.027(2) 0.040(3) 0.001(2) 0.012(2) 0.0073(19)
N4 0.034(2) 0.028(2) 0.036(3) 0.009(2) 0.0109(19) 0.0015(19)
N5 0.022(2) 0.035(2) 0.026(2) 0.0009(19) 0.0016(16) 0.0000(18)
N6 0.029(2) 0.037(3) 0.022(2) -0.0033(19) 0.0080(17) 0.0012(18)
N7 0.040(3) 0.027(2) 0.036(3) -0.001(2) 0.012(2) 0.0051(19)
N8 0.036(2) 0.023(2) 0.040(3) 0.004(2) 0.010(2) -0.0009(18)
C1 0.028(3) 0.029(3) 0.040(3) -0.006(2) 0.004(2) -0.004(2)
C2 0.025(3) 0.030(3) 0.047(3) -0.003(2) 0.007(2) 0.002(2)
C3 0.023(2) 0.027(3) 0.022(2) 0.000(2) 0.0053(18) -0.0016(19)
C4 0.032(3) 0.031(3) 0.038(3) -0.006(2) 0.000(2) 0.004(2)
C5 0.028(3) 0.031(3) 0.052(4) -0.006(3) 0.002(2) 0.008(2)
C6 0.022(2) 0.022(2) 0.021(2) -0.0014(19) 0.0024(18) 0.0002(19)
C7 0.060(4) 0.039(3) 0.029(3) 0.004(3) 0.014(3) -0.011(3)
C8 0.053(4) 0.031(3) 0.028(3) -0.004(2) 0.012(2) -0.007(2)
C9 0.025(2) 0.029(3) 0.025(3) 0.001(2) 0.0074(19) 0.004(2)
C10 0.044(3) 0.040(3) 0.030(3) -0.003(2) 0.014(2) -0.010(3)
C11 0.043(3) 0.044(3) 0.028(3) -0.008(2) 0.010(2) -0.005(3)
C12 0.025(2) 0.026(3) 0.022(3) 0.001(2) 0.0047(19) 0.002(2)
C13 0.052(4) 0.027(3) 0.046(4) 0.013(3) 0.017(3) 0.013(3)
C14 0.045(3) 0.037(3) 0.036(3) 0.009(2) 0.022(3) 0.010(2)
C15 0.021(2) 0.026(3) 0.025(3) 0.001(2) 0.0003(18) 0.0043(19)
C16 0.036(3) 0.027(3) 0.032(3) 0.009(2) 0.014(2) 0.005(2)
C17 0.035(3) 0.034(3) 0.035(3) 0.004(2) 0.019(2) 0.006(2)
C18 0.022(2) 0.026(2) 0.021(2) 0.000(2) 0.0046(18) -0.0001(19)
C19 0.029(3) 0.033(3) 0.043(3) 0.002(2) 0.008(2) -0.006(2)
C20 0.029(3) 0.031(3) 0.036(3) 0.009(2) 0.001(2) 0.004(2)
C21 0.027(2) 0.026(3) 0.021(2) 0.002(2) 0.0111(19) 0.001(2)
C22 0.029(3) 0.034(3) 0.026(3) 0.005(2) 0.004(2) 0.000(2)
C23 0.027(3) 0.034(3) 0.038(3) 0.013(2) 0.005(2) 0.008(2)
C24 0.026(2) 0.025(3) 0.020(2) 0.005(2) 0.0064(18) 0.0016(19)
C25 0.033(3) 0.036(3) 0.050(4) -0.006(3) 0.000(2) 0.011(2)
C26 0.036(3) 0.028(3) 0.044(3) -0.009(2) 0.000(2) 0.005(2)
C27 0.022(2) 0.028(3) 0.025(3) 0.006(2) 0.0090(19) -0.0010(19)
C28 0.025(3) 0.028(3) 0.042(3) -0.003(2) 0.006(2) 0.002(2)
C29 0.031(3) 0.028(3) 0.039(3) -0.005(2) 0.006(2) -0.002(2)
C30 0.028(2) 0.022(2) 0.019(2) -0.0026(19) 0.0049(18) 0.0018(19)
C31 0.036(3) 0.037(3) 0.030(3) 0.002(2) 0.010(2) -0.007(2)
C32 0.042(3) 0.029(3) 0.024(3) -0.002(2) 0.012(2) -0.005(2)
C33 0.022(2) 0.028(3) 0.023(2) -0.002(2) 0.0069(18) 0.0012(19)
C34 0.047(3) 0.032(3) 0.030(3) 0.001(2) 0.013(2) -0.011(2)
C35 0.045(3) 0.038(3) 0.027(3) -0.010(2) 0.011(2) -0.012(3)
C36 0.025(2) 0.023(2) 0.019(2) 0.0008(19) 0.0050(18) -0.0009(19)
C37 0.044(3) 0.031(3) 0.045(3) -0.003(3) 0.024(3) 0.001(2)
C38 0.040(3) 0.021(3) 0.044(3) 0.004(2) 0.017(2) 0.001(2)
C39 0.025(2) 0.027(3) 0.020(2) 0.000(2) 0.0004(18) 0.002(2)
C40 0.052(3) 0.028(3) 0.037(3) 0.007(2) 0.024(3) 0.010(2)
C41 0.069(4) 0.024(3) 0.046(4) 0.009(3) 0.030(3) 0.007(3)
C42 0.026(2) 0.020(2) 0.017(2) -0.0002(18) 0.0045(18) -0.0034(19)
C43 0.030(3) 0.031(3) 0.045(3) 0.006(2) 0.007(2) -0.003(2)
C44 0.026(3) 0.026(3) 0.034(3) 0.005(2) 0.004(2) 0.000(2)
C45 0.029(3) 0.021(2) 0.023(2) -0.001(2) 0.0095(19) 0.0002(19)
C46 0.025(3) 0.032(3) 0.040(3) 0.005(2) 0.005(2) -0.002(2)
C47 0.035(3) 0.027(3) 0.038(3) 0.006(2) 0.007(2) 0.002(2)
C48 0.022(2) 0.025(2) 0.021(2) 0.0000(19) 0.0066(18) -0.0026(19)

loop_
_atom_type_symbol
_atom_type_description
_atom_type_scat_dispersion_real
_atom_type_scat_dispersion_imag
_atom_type_scat_source
C C 0.0033 0.0016 'International Tables Vol C Tables 4.2.6.8 and 6.1.1.4'
H H 0.0000 0.0000 'International Tables Vol C Tables 4.2.6.8 and 6.1.1.4'
N N 0.0061 0.0033 'International Tables Vol C Tables 4.2.6.8 and 6.1.1.4'
O O 0.0106 0.0060 'International Tables Vol C Tables 4.2.6.8 and 6.1.1.4'
S S 0.1246 0.1234 'International Tables Vol C Tables 4.2.6.8 and 6.1.1.4'
Cd Cd -0.8075 1.2024 'International Tables Vol C Tables 4.2.6.8 and 6.1.1.4'

loop_
_geom_angle_atom_site_label_1
_geom_angle_atom_site_label_2
_geom_angle_atom_site_label_3
_geom_angle
_geom_angle_site_symmetry_1
_geom_angle_site_symmetry_3
O5 Cd1 O1 175.99(14) . .
O5 Cd1 N6 89.00(15) . 4_575
O1 Cd1 N6 93.08(15) . 4_575
O5 Cd1 N2 90.17(15) . 4_676
O1 Cd1 N2 87.72(15) . 4_676
N6 Cd1 N2 179.01(15) 4_575 4_676
O5 Cd1 N5 87.22(15) . .
O1 Cd1 N5 89.18(14) . .
N6 Cd1 N5 95.27(14) 4_575 .
N2 Cd1 N5 84.15(14) 4_676 .
O5 Cd1 N1 96.28(15) . .
O1 Cd1 N1 87.36(14) . .
N6 Cd1 N1 83.88(14) 4_575 .
N2 Cd1 N1 96.75(15) 4_676 .
N5 Cd1 N1 176.38(15) . .
O14 Cd2 O4 164.10(17) . .
O14 Cd2 O15 83.35(15) . .
O4 Cd2 O15 85.70(16) . .
O14 Cd2 N3 92.28(16) . 1_655
O4 Cd2 N3 100.18(17) . 1_655
O15 Cd2 N3 95.19(16) . 1_655
O14 Cd2 N4 83.52(16) . 2
O4 Cd2 N4 86.55(16) . 2
O15 Cd2 N4 97.64(16) . 2
N3 Cd2 N4 165.93(16) 1_655 2
O14 Cd2 O13 82.54(17) . .
O4 Cd2 O13 109.58(19) . .
O15 Cd2 O13 164.05(17) . .
N3 Cd2 O13 78.00(16) 1_655 .
N4 Cd2 O13 88.12(16) 2 .
O6 Cd3 O17 167.61(18) . .
O6 Cd3 O16 112.23(18) . .
O17 Cd3 O16 80.00(15) . .
O6 Cd3 N7 85.50(17) . 1_455
O17 Cd3 N7 91.44(16) . 1_455
O16 Cd3 N7 95.69(15) . 1_455
O6 Cd3 N8 90.39(17) . 2_645
O17 Cd3 N8 91.73(16) . 2_645
O16 Cd3 N8 89.62(15) . 2_645
N7 Cd3 N8 174.22(16) 1_455 2_645
O6 Cd3 O18 85.44(19) . .
O17 Cd3 O18 82.40(16) . .
O16 Cd3 O18 162.29(15) . .
N7 Cd3 O18 86.73(15) 1_455 .
N8 Cd3 O18 88.90(15) 2_645 .
O3 S1 O2 110.9(4) . .
O3 S1 O1 112.4(3) . .
O2 S1 O1 109.6(3) . .
O3 S1 O4 108.4(4) . .
O2 S1 O4 106.4(3) . .
O1 S1 O4 108.9(3) . .
O8 S2 O6 108.4(4) . .
O8 S2 O7 108.5(5) . .
O6 S2 O7 108.8(4) . .
O8 S2 O5 110.0(3) . .
O6 S2 O5 109.2(3) . .
O7 S2 O5 111.8(3) . .
O12 S3 O11 109.5(3) . .
O12 S3 O9 109.9(3) . .
O11 S3 O9 109.2(3) . .
O12 S3 O10 108.4(3) . .
O11 S3 O10 110.4(3) . .
O9 S3 O10 109.4(3) . .
S1 O1 Cd1 163.9(3) . .
S1 O4 Cd2 120.0(3) . .
S2 O5 Cd1 154.3(3) . .
S2 O6 Cd3 143.3(3) . .
Cd2 O13 H13A 132.7 . .
Cd2 O13 H13B 107.9 . .
H13A O13 H13B 107.7 . .
Cd2 O14 H14A 151.6 . .
Cd2 O14 H14B 100.6 . .
H14A O14 H14B 107.7 . .
Cd2 O15 H15A 139.0 . .
Cd2 O15 H15B 108.7 . .
H15A O15 H15B 107.7 . .
Cd3 O16 H16A 137.2 . .
Cd3 O16 H16B 114.3 . .
H16A O16 H16B 107.7 . .
Cd3 O17 H17A 140.2 . .
Cd3 O17 H17B 108.9 . .
H17A O17 H17B 107.7 . .
Cd3 O18 H18A 134.7 . .
Cd3 O18 H18B 115.5 . .
H18A O18 H18B 107.7 . .
H19A O19 H19B 107.7 . .
H20A O20 H20B 107.7 . .
H21A O21 H21B 107.7 . .
C5 N1 C1 116.3(4) . .
C5 N1 Cd1 119.6(3) . .
C1 N1 Cd1 124.0(3) . .
C7 N2 C11 117.3(5) . .
C7 N2 Cd1 120.5(4) . 4_575
C11 N2 Cd1 121.5(4) . 4_575
C13 N3 C17 117.0(4) . .
C13 N3 Cd2 124.0(4) . 1_455
C17 N3 Cd2 118.1(3) . 1_455
C19 N4 C23 116.9(4) . .
C19 N4 Cd2 121.6(3) . 2_545
C23 N4 Cd2 121.2(3) . 2_545
C29 N5 C25 116.7(4) . .
C29 N5 Cd1 124.5(3) . .
C25 N5 Cd1 118.7(3) . .
C31 N6 C35 117.4(4) . .
C31 N6 Cd1 119.1(3) . 4_676
C35 N6 Cd1 122.8(3) . 4_676
C41 N7 C37 117.0(5) . .
C41 N7 Cd3 123.2(4) . 1_655
C37 N7 Cd3 118.4(3) . 1_655
C43 N8 C47 117.0(5) . .
C43 N8 Cd3 120.7(3) . 2_655
C47 N8 Cd3 122.1(3) . 2_655
N1 C1 C2 123.2(5) . .
N1 C1 H1 118.4 . .
C2 C1 H1 118.4 . .
C3 C2 C1 120.2(5) . .
C3 C2 H2 119.9 . .
C1 C2 H2 119.9 . .
C4 C3 C2 116.3(4) . .
C4 C3 C6 119.9(4) . .
C2 C3 C6 123.7(4) . .
C5 C4 C3 120.4(5) . .
C5 C4 H4 119.8 . .
C3 C4 H4 119.8 . .
N1 C5 C4 123.6(5) . .
N1 C5 H5 118.2 . .
C4 C5 H5 118.2 . .
C3 C6 C12 122.6(4) . .
C3 C6 C24 118.4(4) . .
C12 C6 C24 87.8(3) . .
C3 C6 H6 108.7 . .
C12 C6 H6 108.7 . .
C24 C6 H6 108.7 . .
N2 C7 C8 122.9(5) . .
N2 C7 H7 118.6 . .
C8 C7 H7 118.6 . .
C9 C8 C7 120.4(5) . .
C9 C8 H8 119.8 . .
C7 C8 H8 119.8 . .
C8 C9 C10 116.5(5) . .
C8 C9 C12 122.1(5) . .
C10 C9 C12 121.3(5) . .
C11 C10 C9 120.4(5) . .
C11 C10 H10 119.8 . .
C9 C10 H10 119.8 . .
N2 C11 C10 122.5(5) . .
N2 C11 H11 118.8 . .
C10 C11 H11 118.8 . .
C9 C12 C18 120.4(4) . .
C9 C12 C6 116.6(4) . .
C18 C12 C6 88.4(3) . .
C9 C12 H12 109.9 . .
C18 C12 H12 109.9 . .
C6 C12 H12 109.9 . .
N3 C13 C14 123.4(5) . .
N3 C13 H13 118.3 . .
C14 C13 H13 118.3 . .
C13 C14 C15 120.2(5) . .
C13 C14 H14 119.9 . .
C15 C14 H14 119.9 . .
C16 C15 C14 115.8(4) . .
C16 C15 C18 121.7(4) . .
C14 C15 C18 122.4(4) . .
C17 C16 C15 120.4(5) . .
C17 C16 H16 119.8 . .
C15 C16 H16 119.8 . .
N3 C17 C16 123.2(5) . .
N3 C17 H17 118.4 . .
C16 C17 H17 118.4 . .
C15 C18 C24 119.0(4) . .
C15 C18 C12 120.0(4) . .
C24 C18 C12 88.7(3) . .
C15 C18 H18 109.2 . .
C24 C18 H18 109.2 . .
C12 C18 H18 109.2 . .
N4 C19 C20 123.2(5) . .
N4 C19 H19 118.4 . .
C20 C19 H19 118.4 . .
C19 C20 C21 120.2(5) . .
C19 C20 H20 119.9 . .
C21 C20 H20 119.9 . .
C20 C21 C22 116.0(5) . .
C20 C21 C24 123.2(4) . .
C22 C21 C24 120.8(4) . .
C23 C22 C21 120.5(5) . .
C23 C22 H22 119.8 . .
C21 C22 H22 119.8 . .
N4 C23 C22 123.2(5) . .
N4 C23 H23 118.4 . .
C22 C23 H23 118.4 . .
C21 C24 C18 122.7(4) . .
C21 C24 C6 117.4(4) . .
C18 C24 C6 88.3(3) . .
C21 C24 H24 108.9 . .
C18 C24 H24 108.9 . .
C6 C24 H24 108.9 . .
N5 C25 C26 123.5(5) . .
N5 C25 H25 118.3 . .
C26 C25 H25 118.3 . .
C27 C26 C25 119.6(5) . .
C27 C26 H26 120.2 . .
C25 C26 H26 120.2 . .
C26 C27 C28 117.0(4) . .
C26 C27 C30 120.1(4) . .
C28 C27 C30 122.8(4) . .
C29 C28 C27 119.4(5) . .
C29 C28 H28 120.3 . .
C27 C28 H28 120.3 . .
N5 C29 C28 123.7(5) . .
N5 C29 H29 118.2 . .
C28 C29 H29 118.2 . .
C27 C30 C36 119.5(4) . .
C27 C30 C48 116.8(4) . .
C36 C30 C48 88.8(3) . .
C27 C30 H30 110.0 . .
C36 C30 H30 110.0 . .
C48 C30 H30 110.0 . .
N6 C31 C32 122.3(5) . .
N6 C31 H31 118.9 . .
C32 C31 H31 118.9 . .
C33 C32 C31 121.0(5) . .
C33 C32 H32 119.5 . .
C31 C32 H32 119.5 . .
C32 C33 C34 116.2(5) . .
C32 C33 C36 121.3(4) . .
C34 C33 C36 122.5(4) . .
C35 C34 C33 120.1(5) . .
C35 C34 H34 119.9 . .
C33 C34 H34 119.9 . .
N6 C35 C34 122.9(5) . .
N6 C35 H35 118.5 . .
C34 C35 H35 118.5 . .
C33 C36 C30 118.1(4) . .
C33 C36 C42 120.2(4) . .
C30 C36 C42 88.5(3) . .
C33 C36 H36 109.4 . .
C30 C36 H36 109.4 . .
C42 C36 H36 109.4 . .
N7 C37 C38 122.9(5) . .
N7 C37 H37 118.5 . .
C38 C37 H37 118.5 . .
C37 C38 C39 120.5(5) . .
C37 C38 H38 119.8 . .
C39 C38 H38 119.8 . .
C40 C39 C38 115.8(5) . .
C40 C39 C42 123.3(4) . .
C38 C39 C42 120.9(4) . .
C39 C40 C41 120.8(5) . .
C39 C40 H40 119.6 . .
C41 C40 H40 119.6 . .
N7 C41 C40 122.9(5) . .
N7 C41 H41 118.6 . .
C40 C41 H41 118.6 . .
C39 C42 C36 118.3(4) . .
C39 C42 C48 115.6(4) . .
C36 C42 C48 88.5(3) . .
C39 C42 H42 110.9 . .
C36 C42 H42 110.9 . .
C48 C42 H42 110.9 . .
N8 C43 C44 123.3(5) . .
N8 C43 H43 118.3 . .
C44 C43 H43 118.3 . .
C43 C44 C45 119.9(5) . .
C43 C44 H44 120.1 . .
C45 C44 H44 120.1 . .
C44 C45 C46 116.1(5) . .
C44 C45 C48 123.9(4) . .
C46 C45 C48 119.9(4) . .
C47 C46 C45 120.7(5) . .
C47 C46 H46 119.7 . .
C45 C46 H46 119.7 . .
N8 C47 C46 122.8(5) . .
N8 C47 H47 118.6 . .
C46 C47 H47 118.6 . .
C45 C48 C30 118.1(4) . .
C45 C48 C42 122.7(4) . .
C30 C48 C42 88.3(3) . .
C45 C48 H48 108.6 . .
C30 C48 H48 108.6 . .
C42 C48 H48 108.6 . .

loop_
_geom_bond_atom_site_label_1
_geom_bond_atom_site_label_2
_geom_bond_distance
_geom_bond_site_symmetry_2
Cd1 O5 2.313(4) .
Cd1 O1 2.333(4) .
Cd1 N6 2.334(4) 4_575
Cd1 N2 2.336(4) 4_676
Cd1 N5 2.365(4) .
Cd1 N1 2.373(4) .
Cd2 O14 2.274(4) .
Cd2 O4 2.297(4) .
Cd2 O15 2.306(4) .
Cd2 N3 2.316(4) 1_655
Cd2 N4 2.316(4) 2
Cd2 O13 2.423(5) .
Cd3 O6 2.272(4) .
Cd3 O17 2.278(4) .
Cd3 O16 2.305(4) .
Cd3 N7 2.313(4) 1_455
Cd3 N8 2.320(4) 2_645
Cd3 O18 2.354(4) .
S1 O3 1.430(5) .
S1 O2 1.432(5) .
S1 O1 1.462(4) .
S1 O4 1.489(5) .
S2 O8 1.429(6) .
S2 O6 1.437(4) .
S2 O7 1.443(5) .
S2 O5 1.458(4) .
S3 O12 1.459(4) .
S3 O11 1.459(4) .
S3 O9 1.468(4) .
S3 O10 1.474(4) .
O13 H13A 0.8501 .
O13 H13B 0.8501 .
O14 H14A 0.8501 .
O14 H14B 0.8500 .
O15 H15A 0.8500 .
O15 H15B 0.8499 .
O16 H16A 0.8501 .
O16 H16B 0.8500 .
O17 H17A 0.8501 .
O17 H17B 0.8500 .
O18 H18A 0.8500 .
O18 H18B 0.8499 .
O19 H19A 0.8499 .
O19 H19B 0.8500 .
O20 H20A 0.8501 .
O20 H20B 0.8499 .
O21 H21A 0.8500 .
O21 H21B 0.8498 .
N1 C5 1.333(7) .
N1 C1 1.334(6) .
N2 C7 1.316(7) .
N2 C11 1.343(7) .
N2 Cd1 2.336(4) 4_575
N3 C13 1.330(7) .
N3 C17 1.334(7) .
N3 Cd2 2.316(4) 1_455
N4 C19 1.337(7) .
N4 C23 1.338(7) .
N4 Cd2 2.316(4) 2_545
N5 C29 1.331(6) .
N5 C25 1.332(7) .
N6 C31 1.333(7) .
N6 C35 1.335(7) .
N6 Cd1 2.334(4) 4_676
N7 C41 1.327(7) .
N7 C37 1.333(7) .
N7 Cd3 2.313(4) 1_655
N8 C43 1.334(7) .
N8 C47 1.339(7) .
N8 Cd3 2.320(4) 2_655
C1 C2 1.383(7) .
C1 H1 0.9300 .
C2 C3 1.378(7) .
C2 H2 0.9300 .
C3 C4 1.376(7) .
C3 C6 1.496(6) .
C4 C5 1.373(7) .
C4 H4 0.9300 .
C5 H5 0.9300 .
C6 C12 1.559(6) .
C6 C24 1.569(6) .
C6 H6 0.9800 .
C7 C8 1.391(7) .
C7 H7 0.9300 .
C8 C9 1.364(7) .
C8 H8 0.9300 .
C9 C10 1.383(7) .
C9 C12 1.508(7) .
C10 C11 1.376(7) .
C10 H10 0.9300 .
C11 H11 0.9300 .
C12 C18 1.557(6) .
C12 H12 0.9800 .
C13 C14 1.382(7) .
C13 H13 0.9300 .
C14 C15 1.392(7) .
C14 H14 0.9300 .
C15 C16 1.389(7) .
C15 C18 1.491(6) .
C16 C17 1.382(7) .
C16 H16 0.9300 .
C17 H17 0.9300 .
C18 C24 1.548(6) .
C18 H18 0.9800 .
C19 C20 1.382(7) .
C19 H19 0.9300 .
C20 C21 1.387(7) .
C20 H20 0.9300 .
C21 C22 1.393(7) .
C21 C24 1.500(6) .
C22 C23 1.373(7) .
C22 H22 0.9300 .
C23 H23 0.9300 .
C24 H24 0.9800 .
C25 C26 1.387(7) .
C25 H25 0.9300 .
C26 C27 1.384(7) .
C26 H26 0.9300 .
C27 C28 1.387(7) .
C27 C30 1.504(6) .
C28 C29 1.386(7) .
C28 H28 0.9300 .
C29 H29 0.9300 .
C30 C36 1.557(6) .
C30 C48 1.562(6) .
C30 H30 0.9800 .
C31 C32 1.383(7) .
C31 H31 0.9300 .
C32 C33 1.368(7) .
C32 H32 0.9300 .
C33 C34 1.390(7) .
C33 C36 1.496(6) .
C34 C35 1.376(7) .
C34 H34 0.9300 .
C35 H35 0.9300 .
C36 C42 1.564(6) .
C36 H36 0.9800 .
C37 C38 1.376(7) .
C37 H37 0.9300 .
C38 C39 1.386(7) .
C38 H38 0.9300 .
C39 C40 1.373(7) .
C39 C42 1.499(6) .
C40 C41 1.382(7) .
C40 H40 0.9300 .
C41 H41 0.9300 .
C42 C48 1.565(6) .
C42 H42 0.9800 .
C43 C44 1.381(7) .
C43 H43 0.9300 .
C44 C45 1.387(7) .
C44 H44 0.9300 .
C45 C46 1.389(7) .
C45 C48 1.497(6) .
C46 C47 1.371(7) .
C46 H46 0.9300 .
C47 H47 0.9300 .
C48 H48 0.9800 .

loop_
_platon_squeeze_void_nr
_platon_squeeze_void_average_x
_platon_squeeze_void_average_y
_platon_squeeze_void_average_z
_platon_squeeze_void_volume
_platon_squeeze_void_count_electrons
_platon_squeeze_void_content
1 -0.003 0.500 0.000 505 69 ' '
2 -0.005 1.000 0.500 505 69 ' '
